data_1001730
loop_
_publ_author_name
'Costentin, G'
'Borel, M M'
'Grandin, A'
'Leclaire, A'
'Raveau, B'

_publ_section_title
;
A molybdenophosphate with a mixed valence of molybdenum, Mo(VI) -
Mo(V): Na Mo3 P3 O16
;
_journal_coden_ASTM JSSCBI
_journal_name_full 'Journal of Solid State Chemistry'
_journal_page_first 168
_journal_page_last 175
_journal_paper_doi 10.1016/0022-4596(91)90386-V
_journal_volume 95
_journal_year 1991
_chemical_formula_structural 'Na (Mo3 P3 O16)'
_chemical_formula_sum 'Mo3 Na O16 P3'
_chemical_name_systematic 'Sodium dimolybdo(V)molybdotriphosphate(V)'
_space_group_IT_number 2
_symmetry_cell_setting triclinic
_symmetry_Int_Tables_number 2
_symmetry_space_group_name_Hall '-P 1'
_symmetry_space_group_name_H-M 'P -1'
_cell_angle_alpha 80.031(11)
_cell_angle_beta 79.039(9)
_cell_angle_gamma 83.517(11)
_cell_formula_units_Z 2
_cell_length_a 6.4023(6)
_cell_length_b 7.6097(10)
_cell_length_c 12.7395(14)
_cell_volume 598.1
_refine_ls_R_factor_all 0.032
_cod_database_code 1001730

loop_
_symmetry_equiv_pos_as_xyz
x,y,z
-x,-y,-z

loop_
_atom_site_label
_atom_site_type_symbol
_atom_site_symmetry_multiplicity
_atom_site_Wyckoff_symbol
_atom_site_fract_x
_atom_site_fract_y
_atom_site_fract_z
_atom_site_occupancy
_atom_site_attached_hydrogens
_atom_site_calc_flag
Mo1 Mo5+ 2 i 0.20382(7) 0.21539(6) 0.54109(4) 1. 0 d
Mo2 Mo5+ 2 i 0.40953(8) 0.75135(6) 0.16255(4) 1. 0 d
Mo3 Mo6+ 2 i 0.05866(7) 0.20623(6) 0.14284(4) 1. 0 d
P1 P5+ 2 i 0.5726(2) 0.1656(2) 0.1026(1) 1. 0 d
P2 P5+ 2 i 0.3077(2) 0.8543(2) 0.4210(1) 1. 0 d
P3 P5+ 2 i 0.0645(2) 0.4818(2) 0.3166(1) 1. 0 d
Na1 Na1+ 2 i 0.5981(5) 0.3333(5) 0.3316(3) 1. 0 d
O1 O2- 2 i 0.1922(8) 0.0498(6) 0.6451(4) 1. 0 d
O2 O2- 2 i -0.1002(7) 0.2238(6) 0.5216(4) 1. 0 d
O3 O2- 2 i 0.5179(6) 0.2567(5) 0.5220(3) 1. 0 d
O4 O2- 2 i 0.3039(7) 0.0525(5) 0.4278(3) 1. 0 d
O5 O2- 2 i 0.1366(6) 0.4249(5) 0.6224(3) 1. 0 d
O6 O2- 2 i 0.2269(6) 0.4094(5) 0.3892(3) 1. 0 d
O7 O2- 2 i 0.0872(8) 0.3130(7) 0.0163(4) 1. 0 d
O8 O2- 2 i -0.0206(6) 0.3298(5) 0.2735(3) 1. 0 d
O9 O2- 2 i -0.2587(6) 0.2028(5) 0.1665(3) 1. 0 d
O10 O2- 2 i 0.1266(7) -0.0145(6) 0.1344(4) 1. 0 d
O11 O2- 2 i 0.3575(6) 0.2384(5) 0.1630(3) 1. 0 d
O12 O2- 2 i 0.6057(7) 0.5952(6) 0.1821(4) 1. 0 d
O13 O2- 2 i 0.3770(7) 0.7329(5) 0.0120(3) 1. 0 d
O14 O2- 2 i 0.1603(7) 0.6064(6) 0.2160(3) 1. 0 d
O15 O2- 2 i 0.3542(8) 0.8408(6) 0.3012(3) 1. 0 d
O16 O2- 2 i 0.5772(6) 0.9652(5) 0.1015(3) 1. 0 d

loop_
_atom_type_symbol
_atom_type_oxidation_number
Mo5+ 5.000
Mo6+ 6.000
P5+ 5.000
Na1+ 1.000
O2- -2.000
